data_4502763
loop_
_publ_author_name
'Kennedy, Stuart'
'Beavers, Christine M.'
'Teat, Simon J.'
'Dalgarno, Scott J.'

_publ_section_title
;
 Pyridine Directed Assembly of Tetra-O-Alkylp-Carboxylatocalix[4]arenes
;
_journal_issue 2
_journal_name_full 'Crystal Growth &amp; Design'
_journal_page_first 679
_journal_paper_doi 10.1021/cg2008864
_journal_volume 12
_journal_year 2012
_chemical_formula_sum 'C66 H77 N3 O12'
_chemical_formula_weight 1104.31
_chemical_name_common FINISHNK592PICBLOCK
_chemical_name_systematic
;
 ?
;
_space_group_IT_number 2
_symmetry_cell_setting triclinic
_symmetry_space_group_name_Hall '-P 1'
_symmetry_space_group_name_H-M 'P -1'
_atom_sites_solution_hydrogens geom
_atom_sites_solution_primary direct
_atom_sites_solution_secondary difmap
_audit_creation_method SHELXL-97
_cell_angle_alpha 77.530(3)
_cell_angle_beta 85.616(3)
_cell_angle_gamma 70.008(3)
_cell_formula_units_Z 2
_cell_length_a 12.9688(10)
_cell_length_b 14.3799(9)
_cell_length_c 17.4055(10)
_cell_measurement_temperature 100(2)
_cell_volume 2978.4(3)
_computing_cell_refinement 'SAINT (Bruker, 1998)'
_computing_data_collection 'Apex II'
_computing_data_reduction 'SAINT (Bruker, 1998)'
_computing_molecular_graphics 'XSeed (Barbour, 2001)'
_computing_publication_material 'local program'
_computing_structure_refinement 'SHELXL-97 (Sheldrick, 1997)'
_computing_structure_solution 'SHELXS-97 (Sheldrick, 1990)'
_diffrn_ambient_temperature 100(2)
_diffrn_measured_fraction_theta_full 0.985
_diffrn_measured_fraction_theta_max 0.985
_diffrn_measurement_device_type 'Bruker Apex II CCD Diffractometer'
_diffrn_measurement_method '\w rotation with narrow frames'
_diffrn_radiation_monochromator 'silicon 111'
_diffrn_radiation_source 'Advanced Light Source station 11.3.1'
_diffrn_radiation_type synchrotron
_diffrn_radiation_wavelength 0.77490
_diffrn_reflns_av_R_equivalents 0.0348
_diffrn_reflns_av_sigmaI/netI 0.0399
_diffrn_reflns_limit_h_max 14
_diffrn_reflns_limit_h_min -8
_diffrn_reflns_limit_k_max 16
_diffrn_reflns_limit_k_min -16
_diffrn_reflns_limit_l_max 19
_diffrn_reflns_limit_l_min -19
_diffrn_reflns_number 35387
_diffrn_reflns_theta_full 23.82
_diffrn_reflns_theta_max 23.82
_diffrn_reflns_theta_min 2.57
_exptl_absorpt_coefficient_mu 0.084
_exptl_absorpt_correction_type multi-scan
_exptl_absorpt_process_details Bruker-SADABS
_exptl_crystal_colour Colourlss
_exptl_crystal_density_diffrn 1.231
_exptl_crystal_density_method 'not measured'
_exptl_crystal_description Block
_exptl_crystal_F_000 1180
_exptl_crystal_size_max 0.2
_exptl_crystal_size_mid 0.15
_exptl_crystal_size_min 0.1
_refine_diff_density_max 0.476
_refine_diff_density_min -0.404
_refine_diff_density_rms 0.049
_refine_ls_extinction_method none
_refine_ls_goodness_of_fit_ref 1.026
_refine_ls_hydrogen_treatment constr
_refine_ls_matrix_type full
_refine_ls_number_parameters 778
_refine_ls_number_reflns 9024
_refine_ls_number_restraints 84
_refine_ls_restrained_S_all 1.029
_refine_ls_R_factor_all 0.0729
_refine_ls_R_factor_gt 0.0514
_refine_ls_shift/su_max 0.031
_refine_ls_shift/su_mean 0.000
_refine_ls_structure_factor_coef Fsqd
_refine_ls_weighting_details 'calc w=1/[\s^2^(Fo^2^)+(0.0921P)^2^+0.0000P] where P=(Fo^2^+2Fc^2^)/3'
_refine_ls_weighting_scheme calc
_refine_ls_wR_factor_gt 0.1319
_refine_ls_wR_factor_ref 0.1455
_reflns_number_gt 6795
_reflns_number_total 9024
_reflns_threshold_expression >2sigma(I)
_cod_data_source_file cg2008864_si_002.cif
_cod_data_source_block 82Pic
_cod_original_sg_symbol_H-M P-1
_cod_database_code 4502763

loop_
_symmetry_equiv_pos_as_xyz
'x, y, z'
'-x, -y, -z'

loop_
_atom_site_label
_atom_site_type_symbol
_atom_site_fract_x
_atom_site_fract_y
_atom_site_fract_z
_atom_site_U_iso_or_equiv
_atom_site_adp_type
_atom_site_occupancy
_atom_site_symmetry_multiplicity
_atom_site_calc_flag
_atom_site_refinement_flags
_atom_site_disorder_assembly
_atom_site_disorder_group
O1 O 0.38775(13) 0.99298(11) 0.13455(9) 0.0208(4) Uani 1 1 d . . .
C1 C 0.51637(19) 0.83585(17) 0.11238(13) 0.0191(5) Uani 1 1 d . . .
O2 O 0.19450(13) 0.89803(12) 0.22363(9) 0.0240(4) Uani 1 1 d . . .
C2 C 0.53977(19) 0.75267(18) 0.07714(13) 0.0201(5) Uani 1 1 d . . .
H2 H 0.6106 0.7027 0.0831 0.024 Uiso 1 1 calc R . .
O3 O 0.26828(13) 0.72016(12) 0.40832(9) 0.0225(4) Uani 1 1 d . . .
C3 C 0.46051(19) 0.74177(17) 0.03327(13) 0.0195(5) Uani 1 1 d . . .
O4 O 0.45636(13) 0.80744(12) 0.28378(9) 0.0236(4) Uani 1 1 d . . .
C4 C 0.35502(19) 0.81207(18) 0.02834(13) 0.0204(5) Uani 1 1 d . . .
H4 H 0.3003 0.8028 0.0004 0.025 Uiso 1 1 calc R . .
O5 O 0.58578(13) 0.59516(13) -0.00270(10) 0.0297(4) Uani 1 1 d . . .
H5O H 0.5937 0.5515 -0.0299 0.036 Uiso 1 1 calc R . .
C5 C 0.32798(18) 0.89524(17) 0.06333(13) 0.0188(5) Uani 1 1 d . . .
O6 O 0.41819(14) 0.65546(13) -0.05538(10) 0.0298(4) Uani 1 1 d . . .
C6 C 0.41125(19) 0.90803(17) 0.10254(13) 0.0185(5) Uani 1 1 d . . .
O7 O -0.03502(14) 0.79788(13) -0.04350(10) 0.0308(4) Uani 1 1 d . . .
C7 C 0.20966(19) 0.96676(18) 0.06060(14) 0.0213(5) Uani 1 1 d . . .
H7A H 0.2028 1.0195 0.0909 0.026 Uiso 1 1 calc R . .
H7B H 0.1885 1.0005 0.0055 0.026 Uiso 1 1 calc R . .
O8 O -0.11394(14) 0.73704(13) 0.06587(10) 0.0296(4) Uani 1 1 d . . .
H8O H -0.1462 0.7207 0.0336 0.036 Uiso 1 1 calc R . .
C8 C 0.13439(18) 0.90777(17) 0.09532(14) 0.0187(5) Uani 1 1 d . . .
O9 O 0.37051(14) 0.52188(13) 0.10724(10) 0.0308(4) Uani 1 1 d . . .
C9 C 0.07298(18) 0.87929(17) 0.04840(14) 0.0204(5) Uani 1 1 d . . .
H9 H 0.0717 0.9038 -0.0069 0.025 Uiso 1 1 calc R . .
O10 O 0.53464(14) 0.45575(13) 0.16523(11) 0.0321(4) Uani 1 1 d . . .
H10O H 0.5510 0.4281 0.1261 0.039 Uiso 1 1 calc R . .
C10 C 0.01331(18) 0.81568(17) 0.08037(14) 0.0199(5) Uani 1 1 d . . .
O11 O 0.91790(14) 0.48470(14) 0.38058(11) 0.0363(5) Uani 1 1 d . . .
H11O H 0.9854 0.4521 0.3841 0.044 Uiso 1 1 calc R . .
C11 C 0.02187(18) 0.77438(18) 0.16052(14) 0.0211(5) Uani 1 1 d . . .
H11 H -0.0161 0.7287 0.1824 0.025 Uiso 1 1 calc R . .
O12 O 0.97116(14) 0.57186(14) 0.27186(11) 0.0343(5) Uani 1 1 d . . .
C12 C 0.08442(18) 0.79833(18) 0.20906(14) 0.0206(5) Uani 1 1 d . . .
C13 C 0.13478(18) 0.87024(17) 0.17630(14) 0.0200(5) Uani 1 1 d . . .
C14 C 0.11528(19) 0.73580(19) 0.29107(14) 0.0233(6) Uani 1 1 d . . .
H14A H 0.0703 0.6913 0.3065 0.028 Uiso 1 1 calc R . .
H14B H 0.1016 0.7807 0.3293 0.028 Uiso 1 1 calc R . .
C15 C 0.23642(18) 0.67241(17) 0.29106(14) 0.0194(5) Uani 1 1 d . . .
C16 C 0.27965(19) 0.62137(18) 0.23053(14) 0.0216(5) Uani 1 1 d . . .
H16 H 0.2321 0.6234 0.1908 0.026 Uiso 1 1 calc R . .
C17 C 0.39098(19) 0.56729(17) 0.22657(14) 0.0204(5) Uani 1 1 d . . .
C18 C 0.46146(19) 0.56759(17) 0.28255(14) 0.0206(5) Uani 1 1 d . . .
H18 H 0.5378 0.5323 0.2791 0.025 Uiso 1 1 calc R . .
C19 C 0.42220(19) 0.61855(18) 0.34337(14) 0.0202(5) Uani 1 1 d . . .
C20 C 0.30888(19) 0.66837(18) 0.34793(13) 0.0209(5) Uani 1 1 d . . .
C21 C 0.50191(19) 0.62954(19) 0.39765(14) 0.0227(6) Uani 1 1 d . . .
H21A H 0.4627 0.6823 0.4280 0.027 Uiso 1 1 calc R . .
H21B H 0.5339 0.5650 0.4353 0.027 Uiso 1 1 calc R . .
C22 C 0.59212(19) 0.65836(18) 0.34895(13) 0.0206(5) Uani 1 1 d . . .
C23 C 0.70105(19) 0.59669(19) 0.35658(14) 0.0226(6) Uani 1 1 d . . .
H23 H 0.7217 0.5383 0.3976 0.027 Uiso 1 1 calc R . .
C24 C 0.78076(19) 0.61915(19) 0.30490(14) 0.0236(6) Uani 1 1 d . . .
C25 C 0.74914(19) 0.70111(18) 0.24189(14) 0.0229(6) Uani 1 1 d . . .
H25 H 0.8029 0.7141 0.2050 0.027 Uiso 1 1 calc R . .
C26 C 0.64068(19) 0.76432(18) 0.23186(14) 0.0205(5) Uani 1 1 d . . .
C27 C 0.56440(18) 0.74504(18) 0.28922(14) 0.0197(5) Uani 1 1 d . . .
C28 C 0.60447(19) 0.84741(18) 0.15898(14) 0.0213(5) Uani 1 1 d . . .
H28A H 0.6690 0.8470 0.1246 0.026 Uiso 1 1 calc R . .
H28B H 0.5759 0.9136 0.1751 0.026 Uiso 1 1 calc R . .
C29 C 0.3911(2) 1.08164(17) 0.07724(14) 0.0242(6) Uani 1 1 d . . .
H29A H 0.3396 1.0958 0.0337 0.029 Uiso 1 1 calc R . .
H29B H 0.4660 1.0702 0.0549 0.029 Uiso 1 1 calc R . .
C30 C 0.3593(2) 1.16889(19) 0.11822(15) 0.0288(6) Uani 1 1 d . . .
H30A H 0.2895 1.1723 0.1469 0.035 Uiso 1 1 calc R . .
H30B H 0.3456 1.2321 0.0781 0.035 Uiso 1 1 calc R . .
C31 C 0.4438(2) 1.1639(2) 0.17586(17) 0.0375(7) Uani 1 1 d . . .
H31A H 0.5121 1.1657 0.1469 0.045 Uiso 1 1 calc R . .
H31B H 0.4613 1.0989 0.2143 0.045 Uiso 1 1 calc R . .
C32 C 0.4049(3) 1.2502(2) 0.2201(2) 0.0550(9) Uani 1 1 d . . .
H32A H 0.3846 1.3149 0.1823 0.083 Uiso 1 1 calc R . .
H32B H 0.4640 1.2460 0.2539 0.083 Uiso 1 1 calc R . .
H32C H 0.3410 1.2454 0.2525 0.083 Uiso 1 1 calc R . .
C33 C 0.1291(2) 0.9583(2) 0.27812(16) 0.0333(7) Uani 1 1 d . . .
H33A H 0.1676 0.9369 0.3292 0.040 Uiso 1 1 calc R . .
H33B H 0.0580 0.9463 0.2870 0.040 Uiso 1 1 calc R . .
C34 C 0.1087(3) 1.0684(2) 0.24792(18) 0.0435(8) Uani 1 1 d . . .
H34A H 0.0694 1.0901 0.1971 0.052 Uiso 1 1 calc R . .
H34B H 0.1798 1.0805 0.2386 0.052 Uiso 1 1 calc R . .
C35 C 0.0405(4) 1.1310(3) 0.3065(2) 0.0735(12) Uani 1 1 d . . .
H35A H 0.0760 1.1048 0.3588 0.088 Uiso 1 1 calc R . .
H35B H -0.0334 1.1244 0.3118 0.088 Uiso 1 1 calc R . .
C36 C 0.0293(6) 1.2434(3) 0.2791(3) 0.139(3) Uani 1 1 d . . .
H36A H 0.1024 1.2494 0.2687 0.208 Uiso 1 1 calc R . .
H36B H -0.0069 1.2803 0.3204 0.208 Uiso 1 1 calc R . .
H36C H -0.0146 1.2718 0.2309 0.208 Uiso 1 1 calc R . .
C37 C 0.2340(2) 0.6588(2) 0.47522(15) 0.0310(6) Uani 1 1 d . . .
H37A H 0.2978 0.6002 0.4979 0.037 Uiso 1 1 calc R . .
H37B H 0.1792 0.6331 0.4588 0.037 Uiso 1 1 calc R . .
C38 C 0.1849(2) 0.7220(2) 0.53540(16) 0.0386(7) Uani 1 1 d . . .
H38A H 0.1525 0.6826 0.5779 0.046 Uiso 1 1 calc R . .
H38B H 0.1244 0.7822 0.5104 0.046 Uiso 1 1 calc R . .
C39 C 0.2630(3) 0.7571(2) 0.57188(17) 0.0429(7) Uani 1 1 d . . .
H39A H 0.2205 0.8051 0.6052 0.052 Uiso 1 1 calc R . .
H39B H 0.2980 0.7941 0.5294 0.052 Uiso 1 1 calc R . .
C40 C 0.3520(3) 0.6724(3) 0.6216(2) 0.0559(9) Uani 1 1 d . . .
H40A H 0.3183 0.6344 0.6632 0.084 Uiso 1 1 calc R . .
H40B H 0.3973 0.7011 0.6453 0.084 Uiso 1 1 calc R . .
H40C H 0.3981 0.6271 0.5883 0.084 Uiso 1 1 calc R . .
C41 C 0.4332(2) 0.9035(2) 0.30624(17) 0.0357(7) Uani 1 1 d . . .
H41A H 0.3669 0.9526 0.2780 0.043 Uiso 1 1 calc R . .
H41B H 0.4952 0.9288 0.2894 0.043 Uiso 1 1 calc R . .
C42 C 0.4157(3) 0.8991(2) 0.39174(18) 0.0521(9) Uani 1 1 d . C .
H42A H 0.4841 0.8549 0.4201 0.063 Uiso 1 1 calc R . .
H42B H 0.3576 0.8690 0.4098 0.063 Uiso 1 1 calc R . .
C43 C 0.3825(5) 1.0029(3) 0.4116(3) 0.0831(15) Uani 1 1 d . . .
H43A H 0.4481 1.0239 0.4081 0.100 Uiso 1 1 calc R A 1
H43B H 0.3293 1.0516 0.3718 0.100 Uiso 1 1 calc R A 1
C45 C 0.48631(19) 0.65986(18) -0.01136(14) 0.0212(5) Uani 1 1 d . . .
C46 C -0.04809(19) 0.78357(18) 0.02773(15) 0.0230(6) Uani 1 1 d . . .
C47 C 0.43166(19) 0.51323(18) 0.16087(15) 0.0226(6) Uani 1 1 d . . .
C48 C 0.8988(2) 0.55661(19) 0.31637(15) 0.0266(6) Uani 1 1 d . . .
N49 N 0.13005(17) 0.39789(16) 0.41356(13) 0.0297(5) Uani 1 1 d . . .
C50 C 0.2034(2) 0.4237(2) 0.36317(16) 0.0326(6) Uani 1 1 d . . .
H50 H 0.1777 0.4699 0.3151 0.039 Uiso 1 1 calc R . .
C51 C 0.3146(2) 0.3866(2) 0.37754(16) 0.0325(6) Uani 1 1 d . . .
H51 H 0.3643 0.4075 0.3408 0.039 Uiso 1 1 calc R . .
C52 C 0.3516(2) 0.3185(2) 0.44640(16) 0.0325(6) Uani 1 1 d . . .
H52 H 0.4279 0.2901 0.4578 0.039 Uiso 1 1 calc R . .
C53 C 0.2758(2) 0.2919(2) 0.49905(16) 0.0323(6) Uani 1 1 d . . .
H53 H 0.2998 0.2456 0.5473 0.039 Uiso 1 1 calc R . .
C54 C 0.1657(2) 0.3328(2) 0.48134(15) 0.0301(6) Uani 1 1 d . . .
C55 C 0.0797(2) 0.3073(3) 0.53609(18) 0.0476(8) Uani 1 1 d . . .
H55A H 0.0214 0.3697 0.5431 0.071 Uiso 1 1 calc R . .
H55B H 0.1129 0.2697 0.5872 0.071 Uiso 1 1 calc R . .
H55C H 0.0485 0.2658 0.5138 0.071 Uiso 1 1 calc R . .
N56 N 0.13951(18) 0.39023(19) 0.00754(16) 0.0412(6) Uani 1 1 d . . .
C57 C 0.1120(2) 0.3757(2) 0.0863(2) 0.0468(8) Uani 1 1 d . . .
H57 H 0.0996 0.3145 0.1103 0.056 Uiso 1 1 calc R . .
C58 C 0.1020(2) 0.4441(3) 0.1301(2) 0.0546(9) Uani 1 1 d . . .
H58 H 0.0832 0.4321 0.1843 0.065 Uiso 1 1 calc R . .
C59 C 0.1201(3) 0.5337(3) 0.0936(3) 0.0639(11) Uani 1 1 d . . .
H59 H 0.1127 0.5839 0.1232 0.077 Uiso 1 1 calc R . .
C60 C 0.1483(2) 0.5498(2) 0.0162(3) 0.0550(10) Uani 1 1 d . . .
H60 H 0.1619 0.6102 -0.0085 0.066 Uiso 1 1 calc R . .
C61 C 0.1567(2) 0.4742(2) -0.0266(2) 0.0499(9) Uani 1 1 d . . .
C62 C 0.1857(2) 0.4859(3) -0.1106(2) 0.0530(9) Uani 1 1 d . . .
H62A H 0.2655 0.4683 -0.1165 0.079 Uiso 1 1 calc R . .
H62B H 0.1500 0.5561 -0.1373 0.079 Uiso 1 1 calc R . .
H62C H 0.1611 0.4409 -0.1340 0.079 Uiso 1 1 calc R . .
N63 N 0.6983(4) 0.1265(3) 0.2802(3) 0.060(2) Uani 0.50 1 d PGU B 2
C64 C 0.7419(5) 0.1789(3) 0.2172(3) 0.068(2) Uani 0.50 1 d PGU B 2
H64 H 0.7232 0.2501 0.2099 0.081 Uiso 0.50 1 calc PR B 2
C65 C 0.8130(5) 0.1271(4) 0.1647(2) 0.064(2) Uani 0.50 1 d PGU B 2
H65 H 0.8429 0.1629 0.1217 0.077 Uiso 0.50 1 calc PR B 2
C66 C 0.8404(5) 0.0229(4) 0.1754(3) 0.065(3) Uani 0.50 1 d PGU B 2
H66 H 0.8890 -0.0125 0.1396 0.078 Uiso 0.50 1 calc PR B 2
C67 C 0.7967(5) -0.0295(3) 0.2384(3) 0.061(3) Uani 0.50 1 d PGU B 2
H67 H 0.8154 -0.1007 0.2457 0.073 Uiso 0.50 1 calc PR B 2
C68 C 0.7256(4) 0.0223(3) 0.2908(2) 0.055(2) Uani 0.50 1 d PGU B 2
C69 C 0.6939(6) -0.0312(4) 0.3565(3) 0.091(3) Uani 0.50 1 d PGU B 2
H69A H 0.7122 -0.1015 0.3512 0.137 Uiso 0.50 1 calc PR B 2
H69B H 0.6145 -0.0017 0.3637 0.137 Uiso 0.50 1 calc PR B 2
H69C H 0.7320 -0.0290 0.4023 0.137 Uiso 0.50 1 calc PR B 2
N70 N 0.6987(3) 0.1487(3) 0.2597(2) 0.063(2) Uani 0.50 1 d PGU C 1
C71 C 0.6677(4) 0.0683(3) 0.3011(3) 0.070(2) Uani 0.50 1 d PGU C 1
H71 H 0.6113 0.0792 0.3397 0.084 Uiso 0.50 1 calc PR C 1
C72 C 0.7193(4) -0.0281(3) 0.2862(3) 0.073(2) Uani 0.50 1 d PGU C 1
H72 H 0.6982 -0.0831 0.3145 0.088 Uiso 0.50 1 calc PR C 1
C73 C 0.8019(4) -0.0441(3) 0.2298(3) 0.075(3) Uani 0.50 1 d PGU C 1
H73 H 0.8371 -0.1100 0.2196 0.090 Uiso 0.50 1 calc PR C 1
C74 C 0.8329(3) 0.0363(3) 0.1883(3) 0.057(2) Uani 0.50 1 d PGU C 1
H74 H 0.8893 0.0254 0.1498 0.069 Uiso 0.50 1 calc PR C 1
C75 C 0.7813(3) 0.1327(3) 0.2033(2) 0.053(2) Uani 0.50 1 d PGU C 1
C76 C 0.8125(4) 0.2135(3) 0.1680(3) 0.069(2) Uani 0.50 1 d PGU C 1
H76A H 0.8898 0.1896 0.1523 0.104 Uiso 0.50 1 calc PR C 1
H76B H 0.8029 0.2584 0.2050 0.104 Uiso 0.50 1 calc PR C 1
H76C H 0.7672 0.2504 0.1214 0.104 Uiso 0.50 1 calc PR C 1
C44A C 0.3330(9) 1.0080(4) 0.4907(4) 0.092(3) Uani 0.50 1 d PG C 1
H44A H 0.3088 1.0780 0.4980 0.138 Uiso 0.50 1 calc PR C 1
H44B H 0.3875 0.9650 0.5308 0.138 Uiso 0.50 1 calc PR C 1
H44C H 0.2698 0.9844 0.4956 0.138 Uiso 0.50 1 calc PR C 1
C44B C 0.2903(11) 1.0665(9) 0.4047(6) 0.110(4) Uani 0.50 1 d P C 2
H44D H 0.2418 1.0446 0.4450 0.165 Uiso 0.50 1 calc PR C 2
H44E H 0.2614 1.0746 0.3524 0.165 Uiso 0.50 1 calc PR C 2
H44F H 0.2942 1.1312 0.4114 0.165 Uiso 0.50 1 calc PR C 2

loop_
_atom_site_aniso_label
_atom_site_aniso_U_11
_atom_site_aniso_U_22
_atom_site_aniso_U_33
_atom_site_aniso_U_23
_atom_site_aniso_U_13
_atom_site_aniso_U_12
O1 0.0241(9) 0.0183(9) 0.0213(9) -0.0039(7) 0.0006(7) -0.0090(7)
C1 0.0194(12) 0.0216(13) 0.0157(12) 0.0007(10) 0.0016(10) -0.0089(10)
O2 0.0195(9) 0.0303(10) 0.0261(9) -0.0127(8) -0.0004(7) -0.0090(8)
C2 0.0167(12) 0.0199(13) 0.0197(13) 0.0012(10) 0.0020(10) -0.0047(10)
O3 0.0221(9) 0.0301(10) 0.0173(9) -0.0069(7) 0.0034(7) -0.0106(7)
C3 0.0190(12) 0.0192(13) 0.0188(12) -0.0007(10) 0.0010(10) -0.0066(10)
O4 0.0171(9) 0.0235(9) 0.0282(10) -0.0049(8) 0.0009(7) -0.0045(7)
C4 0.0184(12) 0.0238(14) 0.0199(13) -0.0030(11) -0.0002(10) -0.0089(11)
O5 0.0244(10) 0.0263(10) 0.0366(11) -0.0155(8) -0.0048(8) 0.0006(8)
C5 0.0179(12) 0.0172(13) 0.0189(12) -0.0007(10) 0.0014(10) -0.0050(10)
O6 0.0217(9) 0.0347(11) 0.0355(10) -0.0161(8) -0.0021(8) -0.0066(8)
C6 0.0212(13) 0.0183(13) 0.0159(12) -0.0012(10) 0.0031(10) -0.0086(10)
O7 0.0347(10) 0.0329(11) 0.0269(11) -0.0073(8) -0.0027(8) -0.0127(8)
C7 0.0190(12) 0.0186(13) 0.0239(13) -0.0042(10) -0.0009(10) -0.0032(10)
O8 0.0263(10) 0.0395(11) 0.0305(10) -0.0118(8) -0.0016(8) -0.0172(8)
C8 0.0125(11) 0.0144(12) 0.0254(13) -0.0042(10) 0.0012(10) 0.0004(10)
O9 0.0282(10) 0.0323(11) 0.0295(10) -0.0114(8) -0.0054(8) -0.0029(8)
C9 0.0157(12) 0.0195(13) 0.0210(13) -0.0046(10) 0.0000(10) 0.0009(10)
O10 0.0229(10) 0.0382(11) 0.0367(11) -0.0198(9) 0.0023(8) -0.0050(8)
C10 0.0163(12) 0.0173(13) 0.0232(13) -0.0038(10) -0.0015(10) -0.0018(10)
O11 0.0182(9) 0.0383(11) 0.0415(12) 0.0116(9) -0.0037(8) -0.0068(8)
C11 0.0148(12) 0.0206(13) 0.0274(14) -0.0058(11) 0.0020(10) -0.0049(10)
O12 0.0204(10) 0.0407(12) 0.0362(11) 0.0046(9) 0.0004(8) -0.0108(8)
C12 0.0143(12) 0.0233(13) 0.0219(13) -0.0067(11) 0.0027(10) -0.0029(10)
C13 0.0114(11) 0.0208(13) 0.0260(14) -0.0101(11) 0.0000(10) 0.0000(10)
C14 0.0186(13) 0.0277(14) 0.0244(13) -0.0053(11) 0.0019(10) -0.0091(11)
C15 0.0177(12) 0.0200(13) 0.0209(13) -0.0004(10) 0.0015(10) -0.0096(10)
C16 0.0217(13) 0.0237(14) 0.0206(13) -0.0024(11) -0.0017(10) -0.0101(11)
C17 0.0214(13) 0.0201(13) 0.0205(13) -0.0030(10) 0.0019(10) -0.0090(10)
C18 0.0171(12) 0.0194(13) 0.0237(13) 0.0000(11) 0.0013(10) -0.0070(10)
C19 0.0179(12) 0.0227(13) 0.0204(13) 0.0000(11) 0.0006(10) -0.0099(10)
C20 0.0232(13) 0.0213(13) 0.0185(13) -0.0007(10) 0.0030(10) -0.0105(11)
C21 0.0211(13) 0.0276(14) 0.0197(13) -0.0018(11) -0.0007(10) -0.0102(11)
C22 0.0203(13) 0.0266(14) 0.0179(13) -0.0046(11) -0.0016(10) -0.0113(11)
C23 0.0216(13) 0.0253(14) 0.0214(13) -0.0002(11) -0.0039(10) -0.0106(11)
C24 0.0192(13) 0.0282(14) 0.0252(14) -0.0031(11) -0.0025(11) -0.0111(11)
C25 0.0189(13) 0.0294(14) 0.0240(13) -0.0039(11) 0.0001(10) -0.0136(11)
C26 0.0200(13) 0.0249(14) 0.0202(13) -0.0045(11) -0.0023(10) -0.0116(11)
C27 0.0171(12) 0.0239(13) 0.0212(13) -0.0071(11) -0.0025(10) -0.0087(10)
C28 0.0183(12) 0.0233(13) 0.0234(13) -0.0044(11) 0.0020(10) -0.0090(10)
C29 0.0271(14) 0.0190(13) 0.0248(13) 0.0001(11) 0.0021(11) -0.0086(11)
C30 0.0312(15) 0.0213(14) 0.0328(15) -0.0046(12) 0.0092(12) -0.0097(11)
C31 0.0504(18) 0.0293(16) 0.0370(16) -0.0082(13) 0.0026(14) -0.0182(14)
C32 0.076(2) 0.049(2) 0.053(2) -0.0236(17) 0.0070(18) -0.0316(18)
C33 0.0333(15) 0.0398(17) 0.0318(15) -0.0155(13) 0.0009(12) -0.0140(13)
C34 0.0517(19) 0.0388(18) 0.0406(18) -0.0119(14) 0.0143(15) -0.0166(15)
C35 0.104(3) 0.041(2) 0.075(3) -0.0267(19) 0.046(2) -0.023(2)
C36 0.218(7) 0.045(3) 0.146(5) -0.051(3) 0.124(5) -0.042(3)
C37 0.0303(15) 0.0437(17) 0.0226(14) -0.0050(12) 0.0070(11) -0.0197(13)
C38 0.0355(16) 0.0536(19) 0.0281(15) -0.0106(14) 0.0098(13) -0.0173(14)
C39 0.0502(19) 0.0466(19) 0.0340(17) -0.0136(14) 0.0072(14) -0.0170(15)
C40 0.051(2) 0.060(2) 0.055(2) -0.0195(18) -0.0055(17) -0.0106(17)
C41 0.0330(16) 0.0334(16) 0.0401(17) -0.0107(13) 0.0060(13) -0.0095(13)
C42 0.071(2) 0.050(2) 0.0406(19) -0.0134(16) 0.0085(17) -0.0264(18)
C43 0.143(5) 0.059(3) 0.063(3) -0.036(2) 0.042(3) -0.047(3)
C45 0.0194(13) 0.0217(14) 0.0205(13) -0.0013(10) 0.0011(11) -0.0062(11)
C46 0.0189(13) 0.0197(13) 0.0275(15) -0.0049(11) -0.0009(11) -0.0023(11)
C47 0.0192(13) 0.0205(13) 0.0272(14) -0.0015(11) -0.0008(11) -0.0075(11)
C48 0.0215(14) 0.0303(15) 0.0270(14) -0.0005(12) -0.0032(12) -0.0101(12)
N49 0.0238(12) 0.0310(13) 0.0318(13) -0.0003(10) -0.0033(10) -0.0089(10)
C50 0.0286(15) 0.0335(16) 0.0340(16) 0.0010(13) -0.0037(12) -0.0123(12)
C51 0.0266(15) 0.0361(16) 0.0362(16) -0.0037(13) 0.0008(12) -0.0147(12)
C52 0.0230(14) 0.0394(17) 0.0371(16) -0.0082(13) -0.0035(12) -0.0120(12)
C53 0.0314(15) 0.0366(16) 0.0272(15) 0.0004(12) -0.0093(12) -0.0112(13)
C54 0.0265(14) 0.0361(16) 0.0293(15) -0.0057(13) -0.0014(12) -0.0128(12)
C55 0.0353(17) 0.064(2) 0.0403(18) 0.0033(16) -0.0003(14) -0.0215(16)
N56 0.0235(12) 0.0383(15) 0.0644(18) -0.0186(13) -0.0107(12) -0.0063(11)
C57 0.0314(17) 0.049(2) 0.061(2) -0.0186(17) -0.0128(15) -0.0070(14)
C58 0.0317(18) 0.061(2) 0.069(2) -0.028(2) -0.0159(16) -0.0016(16)
C59 0.0328(18) 0.055(2) 0.109(4) -0.043(2) -0.027(2) 0.0013(16)
C60 0.0285(17) 0.0368(19) 0.100(3) -0.027(2) -0.0170(18) 0.0001(14)
C61 0.0180(15) 0.041(2) 0.086(3) -0.0121(18) -0.0155(15) -0.0010(13)
C62 0.0277(17) 0.050(2) 0.075(3) -0.0058(18) -0.0071(16) -0.0071(15)
N63 0.068(5) 0.067(4) 0.044(3) -0.024(3) 0.005(3) -0.015(4)
C64 0.085(5) 0.093(5) 0.031(3) -0.036(4) 0.024(4) -0.028(4)
C65 0.074(5) 0.075(5) 0.046(4) -0.045(4) 0.017(4) -0.011(4)
C66 0.066(5) 0.072(5) 0.053(4) -0.026(4) -0.003(4) -0.010(5)
C67 0.042(5) 0.080(5) 0.049(4) -0.035(4) 0.004(4) 0.008(4)
C68 0.052(4) 0.066(5) 0.050(4) -0.036(4) -0.002(3) -0.007(4)
C69 0.082(6) 0.106(7) 0.078(6) -0.008(5) 0.015(5) -0.032(5)
N70 0.042(4) 0.087(5) 0.065(4) -0.048(4) 0.007(3) -0.011(4)
C71 0.069(5) 0.065(5) 0.077(5) -0.032(4) 0.007(4) -0.015(4)
C72 0.070(5) 0.079(5) 0.078(5) -0.040(4) 0.000(4) -0.021(4)
C73 0.041(5) 0.080(5) 0.101(6) -0.038(5) 0.010(5) -0.006(5)
C74 0.039(4) 0.050(5) 0.085(5) -0.041(4) 0.006(4) -0.002(4)
C75 0.031(3) 0.073(4) 0.064(5) -0.054(4) 0.007(3) -0.005(3)
C76 0.044(4) 0.085(6) 0.073(5) 0.009(4) -0.014(4) -0.027(4)
C44A 0.203(11) 0.057(5) 0.039(4) -0.030(4) 0.028(5) -0.064(6)
C44B 0.149(11) 0.122(10) 0.091(8) -0.055(7) 0.018(8) -0.068(9)

loop_
_atom_type_symbol
_atom_type_description
_atom_type_scat_dispersion_real
_atom_type_scat_dispersion_imag
_atom_type_scat_source
C C 0.0033 0.0016 'International Tables Vol C Tables 4.2.6.8 and 6.1.1.4'
H H 0.0000 0.0000 'International Tables Vol C Tables 4.2.6.8 and 6.1.1.4'
N N 0.0061 0.0033 'International Tables Vol C Tables 4.2.6.8 and 6.1.1.4'
O O 0.0106 0.0060 'International Tables Vol C Tables 4.2.6.8 and 6.1.1.4'

loop_
_geom_angle_atom_site_label_1
_geom_angle_atom_site_label_2
_geom_angle_atom_site_label_3
_geom_angle
C6 O1 C29 113.17(17)
C2 C1 C6 118.1(2)
C2 C1 C28 120.2(2)
C6 C1 C28 121.7(2)
C13 O2 C33 114.42(18)
C3 C2 C1 120.9(2)
C20 O3 C37 112.08(18)
C4 C3 C2 119.4(2)
C4 C3 C45 118.6(2)
C2 C3 C45 121.9(2)
C27 O4 C41 116.14(18)
C5 C4 C3 121.4(2)
C4 C5 C6 117.9(2)
C4 C5 C7 119.5(2)
C6 C5 C7 122.6(2)
O1 C6 C1 119.0(2)
O1 C6 C5 119.0(2)
C1 C6 C5 122.0(2)
C8 C7 C5 109.59(19)
C13 C8 C9 117.7(2)
C13 C8 C7 119.8(2)
C9 C8 C7 122.1(2)
C10 C9 C8 121.7(2)
C11 C10 C9 118.7(2)
C11 C10 C46 120.8(2)
C9 C10 C46 120.1(2)
C12 C11 C10 121.4(2)
C11 C12 C13 118.3(2)
C11 C12 C14 120.9(2)
C13 C12 C14 119.9(2)
O2 C13 C8 118.5(2)
O2 C13 C12 119.6(2)
C8 C13 C12 121.6(2)
C12 C14 C15 108.47(19)
C16 C15 C20 117.6(2)
C16 C15 C14 120.2(2)
C20 C15 C14 122.1(2)
C17 C16 C15 121.6(2)
C16 C17 C18 119.4(2)
C16 C17 C47 118.9(2)
C18 C17 C47 121.7(2)
C19 C18 C17 121.0(2)
C18 C19 C20 118.3(2)
C18 C19 C21 120.1(2)
C20 C19 C21 121.3(2)
O3 C20 C15 118.9(2)
O3 C20 C19 119.0(2)
C15 C20 C19 122.1(2)
C22 C21 C19 109.21(19)
C23 C22 C27 118.4(2)
C23 C22 C21 122.1(2)
C27 C22 C21 119.3(2)
C22 C23 C24 120.9(2)
C23 C24 C25 119.3(2)
C23 C24 C48 120.8(2)
C25 C24 C48 119.9(2)
C26 C25 C24 121.4(2)
C25 C26 C27 117.6(2)
C25 C26 C28 121.3(2)
C27 C26 C28 121.0(2)
O4 C27 C22 117.8(2)
O4 C27 C26 120.1(2)
C22 C27 C26 121.8(2)
C26 C28 C1 112.95(19)
O1 C29 C30 107.93(19)
C29 C30 C31 114.5(2)
C30 C31 C32 112.7(2)
O2 C33 C34 111.8(2)
C33 C34 C35 111.1(3)
C34 C35 C36 111.0(3)
O3 C37 C38 108.7(2)
C37 C38 C39 115.5(2)
C38 C39 C40 114.1(3)
O4 C41 C42 113.7(2)
C41 C42 C43 111.7(3)
C44B C43 C44A 71.0(6)
C44B C43 C42 126.2(7)
C44A C43 C42 113.9(4)
O6 C45 O5 122.9(2)
O6 C45 C3 121.6(2)
O5 C45 C3 115.5(2)
O7 C46 O8 124.4(2)
O7 C46 C10 122.1(2)
O8 C46 C10 113.5(2)
O9 C47 O10 123.4(2)
O9 C47 C17 121.1(2)
O10 C47 C17 115.5(2)
O12 C48 O11 123.2(2)
O12 C48 C24 123.2(2)
O11 C48 C24 113.6(2)
C50 N49 C54 118.8(2)
N49 C50 C51 123.1(3)
C52 C51 C50 118.2(3)
C51 C52 C53 118.8(2)
C54 C53 C52 119.9(2)
N49 C54 C53 121.1(2)
N49 C54 C55 116.5(2)
C53 C54 C55 122.3(3)
C61 N56 C57 119.4(3)
C58 C57 N56 122.7(3)
C57 C58 C59 117.8(4)
C60 C59 C58 120.8(3)
C59 C60 C61 118.2(4)
N56 C61 C60 121.0(4)
N56 C61 C62 117.1(3)
C60 C61 C62 121.9(3)
C64 N63 C68 120.0
N63 C64 C65 120.0
C64 C65 C66 120.0
C67 C66 C65 120.0
C66 C67 C68 120.0
C69 C68 C67 118.9
C69 C68 N63 120.6
C67 C68 N63 120.0
C71 N70 C75 120.0
C72 C71 N70 120.0
C71 C72 C73 120.0
C72 C73 C74 120.0
C75 C74 C73 120.0
C76 C75 C74 122.7
C76 C75 N70 117.1
C74 C75 N70 120.0

loop_
_geom_bond_atom_site_label_1
_geom_bond_atom_site_label_2
_geom_bond_distance
O1 C6 1.382(3)
O1 C29 1.451(3)
C1 C2 1.392(3)
C1 C6 1.399(3)
C1 C28 1.524(3)
O2 C13 1.375(3)
O2 C33 1.449(3)
C2 C3 1.395(3)
O3 C20 1.386(3)
O3 C37 1.441(3)
C3 C4 1.391(3)
C3 C45 1.479(3)
O4 C27 1.379(3)
O4 C41 1.444(3)
C4 C5 1.385(3)
O5 C45 1.304(3)
C5 C6 1.403(3)
C5 C7 1.525(3)
O6 C45 1.239(3)
O7 C46 1.220(3)
C7 C8 1.514(3)
O8 C46 1.315(3)
C8 C13 1.396(3)
C8 C9 1.391(3)
O9 C47 1.229(3)
C9 C10 1.394(3)
O10 C47 1.306(3)
C10 C11 1.390(3)
C10 C46 1.494(3)
O11 C48 1.322(3)
C11 C12 1.383(3)
O12 C48 1.218(3)
C12 C13 1.404(3)
C12 C14 1.514(3)
C14 C15 1.523(3)
C15 C16 1.388(3)
C15 C20 1.395(3)
C16 C17 1.391(3)
C17 C18 1.388(3)
C17 C47 1.484(3)
C18 C19 1.384(3)
C19 C20 1.402(3)
C19 C21 1.520(3)
C21 C22 1.512(3)
C22 C23 1.386(3)
C22 C27 1.398(3)
C23 C24 1.394(3)
C24 C25 1.393(3)
C24 C48 1.490(3)
C25 C26 1.389(3)
C26 C27 1.403(3)
C26 C28 1.520(3)
C29 C30 1.497(3)
C30 C31 1.516(4)
C31 C32 1.520(4)
C33 C34 1.492(4)
C34 C35 1.532(4)
C35 C36 1.541(5)
C37 C38 1.497(4)
C38 C39 1.506(4)
C39 C40 1.517(4)
C41 C42 1.479(4)
C42 C43 1.514(5)
C43 C44B 1.228(12)
C43 C44A 1.481(7)
N49 C50 1.336(3)
N49 C54 1.339(3)
C50 C51 1.378(4)
C51 C52 1.373(4)
C52 C53 1.386(4)
C53 C54 1.376(4)
C54 C55 1.502(4)
N56 C61 1.310(4)
N56 C57 1.379(4)
C57 C58 1.338(4)
C58 C59 1.396(5)
C59 C60 1.361(5)
C60 C61 1.416(5)
C61 C62 1.470(5)
N63 C64 1.3900
N63 C68 1.3900
C64 C65 1.3900
C65 C66 1.3900
C66 C67 1.3900
C67 C68 1.3900
C68 C69 1.3540
N70 C71 1.3900
N70 C75 1.3900
C71 C72 1.3900
C72 C73 1.3900
C73 C74 1.3900
C74 C75 1.3900
C75 C76 1.3657
